data_4102679
loop_
_publ_author_name
'Tomohiro Iwai'
'Tetsuaki Fujihara'
'Jun Terao'
'Yasushi Tsuji'

_publ_contact_author_email ytsuji@scl.kyoto-u.ac.jp
_publ_contact_author_fax +81-75-383-2514
_publ_contact_author_name 'Yasushi Tsuji'
_publ_contact_author_phone +81-75-383-2515
_publ_section_title
;
 Iridium-Catalyzed Annulation of N-Arylcarbamoyl Chlorides with Internal
 Alkynes
;
_journal_name_full 'Journal of the American Chemical Society'
_journal_page_first 9602
_journal_page_last 9603
_journal_paper_doi 10.1021/ja104153k
_journal_volume 132
_journal_year 2010
_chemical_formula_moiety 'C22 H17 N O '
_chemical_formula_sum 'C22 H17 N O'
_chemical_formula_weight 311.38
_space_group_IT_number 2
_symmetry_cell_setting triclinic
_symmetry_Int_Tables_number 2
_symmetry_space_group_name_Hall '-P 1'
_symmetry_space_group_name_H-M 'P -1'
_cell_angle_alpha 65.996(19)
_cell_angle_beta 67.20(2)
_cell_angle_gamma 79.05(2)
_cell_formula_units_Z 2
_cell_length_a 9.335(5)
_cell_length_b 9.749(5)
_cell_length_c 10.565(5)
_cell_measurement_reflns_used 1689
_cell_measurement_temperature 153.1
_cell_measurement_theta_max 27.5
_cell_measurement_theta_min 3.2
_cell_volume 809.1(7)
_computing_cell_refinement CrystalClear
_computing_data_collection CrystalClear
_computing_data_reduction CrystalStructure
_computing_publication_material 'CrystalStructure 3.8'
_computing_structure_refinement CRYSTALS
_computing_structure_solution SHELXS97
_diffrn_detector_area_resol_mean 14.63
_diffrn_measured_fraction_theta_full 0.936
_diffrn_measured_fraction_theta_max 0.936
_diffrn_measurement_device_type 'Rigaku Saturn'
_diffrn_measurement_method \w
_diffrn_radiation_type 'Mo K\a'
_diffrn_radiation_wavelength 0.71070
_diffrn_reflns_av_R_equivalents 0.039
_diffrn_reflns_limit_h_max 8
_diffrn_reflns_limit_h_min -12
_diffrn_reflns_limit_k_max 11
_diffrn_reflns_limit_k_min -12
_diffrn_reflns_limit_l_max 12
_diffrn_reflns_limit_l_min -13
_diffrn_reflns_number 6191
_diffrn_reflns_theta_full 27.46
_diffrn_reflns_theta_max 27.46
_exptl_absorpt_coefficient_mu 0.078
_exptl_absorpt_correction_T_max 0.985
_exptl_absorpt_correction_T_min 0.873
_exptl_absorpt_correction_type multi-scan
_exptl_absorpt_process_details 'Jacobson, R. (1998) Private communication'
_exptl_crystal_colour colorless
_exptl_crystal_density_diffrn 1.278
_exptl_crystal_density_method 'not measured'
_exptl_crystal_description plate
_exptl_crystal_F_000 328.00
_exptl_crystal_size_max 0.20
_exptl_crystal_size_mid 0.10
_exptl_crystal_size_min 0.10
_refine_diff_density_max 0.47
_refine_diff_density_min -0.47
_refine_ls_extinction_method none
_refine_ls_goodness_of_fit_ref 1.004
_refine_ls_hydrogen_treatment refall
_refine_ls_number_parameters 234
_refine_ls_number_reflns 3479
_refine_ls_R_factor_gt 0.0656
_refine_ls_shift/su_max 0.0000
_refine_ls_structure_factor_coef Fsqd
_refine_ls_weighting_details 'w = 1/[0.0008Fo^2^ + 1.0000\s(Fo^2^)]/(4Fo^2^)'
_refine_ls_weighting_scheme calc
_refine_ls_wR_factor_ref 0.1732
_reflns_number_gt 1769
_reflns_number_total 3479
_reflns_threshold_expression F^2^>2.0\s(F^2^)
_cod_data_source_file ja104153k_si_002_2.cif
_cod_data_source_block '__3ac'
_cod_original_formula_sum 'C22 H17 N O '
_cod_database_code 4102679

loop_
_symmetry_equiv_pos_site_id
_symmetry_equiv_pos_as_xyz
1 +X,+Y,+Z
2 -X,-Y,-Z

loop_
_atom_site_label
_atom_site_type_symbol
_atom_site_fract_x
_atom_site_fract_y
_atom_site_fract_z
_atom_site_U_iso_or_equiv
_atom_site_adp_type
_atom_site_occupancy
_atom_site_symmetry_multiplicity
_atom_site_calc_flag
_atom_site_refinement_flags
O(1) O 0.00687(19) 0.1977(2) 0.2397(2) 0.0457(6) Uani 1.00 1 d .
N(1) N 0.2246(2) 0.1937(2) 0.2898(2) 0.0293(5) Uani 1.00 1 d .
C(1) C 0.1283(2) 0.1668(3) 0.4449(2) 0.0398(8) Uani 1.00 1 d .
C(2) C 0.1490(2) 0.2111(3) 0.1935(2) 0.0322(7) Uani 1.00 1 d .
C(3) C 0.2457(2) 0.2468(2) 0.0374(2) 0.0285(6) Uani 1.00 1 d .
C(4) C 0.4021(2) 0.2603(2) -0.0086(2) 0.0272(6) Uani 1.00 1 d .
C(5) C 0.4769(2) 0.2389(2) 0.0953(2) 0.0271(6) Uani 1.00 1 d .
C(6) C 0.6369(2) 0.2498(3) 0.0529(3) 0.0335(7) Uani 1.00 1 d .
C(7) C 0.7078(3) 0.2229(3) 0.1533(3) 0.0369(8) Uani 1.00 1 d .
C(8) C 0.6183(3) 0.1814(3) 0.3017(3) 0.0366(8) Uani 1.00 1 d .
C(9) C 0.4586(2) 0.1723(2) 0.3490(3) 0.0331(7) Uani 1.00 1 d .
C(10) C 0.3849(2) 0.2014(2) 0.2465(2) 0.0272(6) Uani 1.00 1 d .
C(11) C 0.1634(2) 0.2646(3) -0.0646(2) 0.0304(7) Uani 1.00 1 d .
C(12) C 0.0975(2) 0.4034(3) -0.1303(2) 0.0344(7) Uani 1.00 1 d .
C(13) C 0.0167(2) 0.4184(3) -0.2213(2) 0.0382(7) Uani 1.00 1 d .
C(14) C 0.0032(2) 0.2960(3) -0.2505(2) 0.0389(8) Uani 1.00 1 d .
C(15) C 0.0719(3) 0.1595(3) -0.1895(3) 0.0428(9) Uani 1.00 1 d .
C(16) C 0.1500(3) 0.1435(3) -0.0961(3) 0.0399(8) Uani 1.00 1 d .
C(17) C 0.5025(2) 0.2910(2) -0.1668(2) 0.0292(7) Uani 1.00 1 d .
C(18) C 0.5388(3) 0.4354(3) -0.2658(3) 0.0409(8) Uani 1.00 1 d .
C(19) C 0.6339(3) 0.4630(3) -0.4116(3) 0.0431(8) Uani 1.00 1 d .
C(20) C 0.6946(3) 0.3443(3) -0.4586(3) 0.0393(8) Uani 1.00 1 d .
C(21) C 0.6594(3) 0.2007(3) -0.3603(3) 0.0489(9) Uani 1.00 1 d .
C(23) C 0.5649(3) 0.1732(3) -0.2154(3) 0.0447(8) Uani 1.00 1 d .
H(1) H 0.1772 0.2073 0.4852 0.048 Uiso 1.00 1 c R
H(2) H 0.0282 0.2138 0.4511 0.048 Uiso 1.00 1 c R
H(3) H 0.1184 0.0617 0.4988 0.048 Uiso 1.00 1 c R
H(4) H 0.6980 0.2779 -0.0490 0.039 Uiso 1.00 1 c R
H(5) H 0.8172 0.2296 0.1219 0.046 Uiso 1.00 1 c R
H(6) H 0.6671 0.1614 0.3718 0.047 Uiso 1.00 1 c R
H(7) H 0.3980 0.1473 0.4507 0.041 Uiso 1.00 1 c R
H(8) H 0.1094 0.4881 -0.1130 0.040 Uiso 1.00 1 c R
H(9) H -0.0302 0.5131 -0.2630 0.042 Uiso 1.00 1 c R
H(10) H -0.0525 0.3062 -0.3126 0.047 Uiso 1.00 1 c R
H(11) H 0.0656 0.0756 -0.2110 0.056 Uiso 1.00 1 c R
H(12) H 0.1951 0.0483 -0.0531 0.049 Uiso 1.00 1 c R
H(13) H 0.4978 0.5170 -0.2333 0.046 Uiso 1.00 1 c R
H(14) H 0.6552 0.5633 -0.4795 0.048 Uiso 1.00 1 c R
H(15) H 0.7620 0.3617 -0.5574 0.045 Uiso 1.00 1 c R
H(16) H 0.7000 0.1191 -0.3930 0.056 Uiso 1.00 1 c R
H(17) H 0.5424 0.0728 -0.1482 0.048 Uiso 1.00 1 c R

loop_
_atom_site_aniso_label
_atom_site_aniso_U_11
_atom_site_aniso_U_22
_atom_site_aniso_U_33
_atom_site_aniso_U_12
_atom_site_aniso_U_13
_atom_site_aniso_U_23
O(1) 0.0279(10) 0.0701(15) 0.0385(11) -0.0068(9) -0.0096(8) -0.0190(10)
N(1) 0.0273(11) 0.0340(13) 0.0242(11) -0.0019(9) -0.0075(9) -0.0095(10)
C(1) 0.0374(15) 0.0507(19) 0.0312(15) -0.0019(13) -0.0106(12) -0.0160(14)
C(2) 0.0282(13) 0.0347(15) 0.0316(15) -0.0053(11) -0.0095(11) -0.0093(12)
C(3) 0.0287(12) 0.0301(14) 0.0279(14) -0.0017(11) -0.0098(11) -0.0116(12)
C(4) 0.0266(12) 0.0278(14) 0.0276(13) 0.0006(10) -0.0098(10) -0.0107(11)
C(5) 0.0276(12) 0.0252(13) 0.0297(14) -0.0017(10) -0.0101(11) -0.0110(11)
C(6) 0.0288(13) 0.0360(15) 0.0338(15) -0.0036(11) -0.0079(11) -0.0128(13)
C(7) 0.0309(13) 0.0379(16) 0.0465(17) -0.0011(12) -0.0182(13) -0.0154(14)
C(8) 0.0418(15) 0.0333(15) 0.0429(17) 0.0006(12) -0.0253(13) -0.0127(13)
C(9) 0.0393(14) 0.0308(15) 0.0327(15) -0.0007(12) -0.0158(12) -0.0120(12)
C(10) 0.0249(12) 0.0267(14) 0.0316(14) 0.0010(10) -0.0117(11) -0.0112(12)
C(11) 0.0261(12) 0.0398(16) 0.0238(13) -0.0035(11) -0.0065(10) -0.0113(12)
C(12) 0.0326(13) 0.0361(16) 0.0318(15) -0.0057(12) -0.0089(11) -0.0103(13)
C(13) 0.0370(14) 0.0403(17) 0.0294(15) -0.0017(12) -0.0130(12) -0.0035(13)
C(14) 0.0303(14) 0.058(2) 0.0282(15) -0.0041(13) -0.0086(11) -0.0159(14)
C(15) 0.0434(16) 0.052(2) 0.0445(18) -0.0010(14) -0.0191(14) -0.0258(16)
C(16) 0.0410(15) 0.0435(18) 0.0402(16) 0.0044(13) -0.0181(13) -0.0190(14)
C(17) 0.0267(12) 0.0326(15) 0.0302(14) -0.0010(11) -0.0116(11) -0.0116(12)
C(18) 0.0445(15) 0.0290(16) 0.0415(17) 0.0026(12) -0.0086(13) -0.0131(13)
C(19) 0.0495(17) 0.0326(16) 0.0382(17) -0.0075(13) -0.0085(13) -0.0082(14)
C(20) 0.0378(15) 0.0470(18) 0.0280(15) -0.0080(13) -0.0060(12) -0.0113(14)
C(21) 0.066(2) 0.0386(18) 0.0361(17) -0.0023(15) -0.0060(15) -0.0187(15)
C(23) 0.0629(19) 0.0293(16) 0.0285(15) -0.0072(14) -0.0045(14) -0.0061(13)

loop_
_atom_type_symbol
_atom_type_description
_atom_type_scat_dispersion_real
_atom_type_scat_dispersion_imag
_atom_type_scat_source
C C 0.003 0.002
;
International Tables for Crystallography
(1992, Vol. C, Tables 4.2.6.8 and 6.1.1.4)
;
H H 0.000 0.000
;
International Tables for Crystallography
(1992, Vol. C, Table 6.1.1.4)
;
N N 0.006 0.003
;
International Tables for Crystallography
(1992, Vol. C, Tables 4.2.6.8 and 6.1.1.4)
;
O O 0.011 0.006
;
International Tables for Crystallography
(1992, Vol. C, Tables 4.2.6.8 and 6.1.1.4)
;

loop_
_geom_angle_atom_site_label_1
_geom_angle_atom_site_label_2
_geom_angle_atom_site_label_3
_geom_angle
_geom_angle_publ_flag
C(1) N(1) C(2) 117.5(2) yes
C(1) N(1) C(10) 119.0(2) yes
C(2) N(1) C(10) 123.5(2) yes
O(1) C(2) N(1) 120.4(2) yes
O(1) C(2) C(3) 122.8(3) yes
N(1) C(2) C(3) 116.8(2) yes
C(2) C(3) C(4) 120.8(2) yes
C(2) C(3) C(11) 116.3(2) yes
C(4) C(3) C(11) 122.9(2) yes
C(3) C(4) C(5) 120.8(2) yes
C(3) C(4) C(17) 121.1(2) yes
C(5) C(4) C(17) 118.0(2) yes
C(4) C(5) C(6) 122.5(2) yes
C(4) C(5) C(10) 118.7(2) yes
C(6) C(5) C(10) 118.7(2) yes
C(5) C(6) C(7) 122.1(2) yes
C(6) C(7) C(8) 119.1(2) yes
C(7) C(8) C(9) 121.0(3) yes
C(8) C(9) C(10) 120.2(2) yes
N(1) C(10) C(5) 119.3(2) yes
N(1) C(10) C(9) 121.9(2) yes
C(5) C(10) C(9) 118.9(2) yes
C(3) C(11) C(12) 120.7(3) yes
C(3) C(11) C(16) 121.0(2) yes
C(12) C(11) C(16) 118.4(3) yes
C(11) C(12) C(13) 120.5(3) yes
C(12) C(13) C(14) 120.3(2) yes
C(13) C(14) C(15) 119.5(3) yes
C(14) C(15) C(16) 120.2(3) yes
C(11) C(16) C(15) 121.0(2) yes
C(4) C(17) C(18) 121.3(2) yes
C(4) C(17) C(23) 120.2(2) yes
C(18) C(17) C(23) 118.5(2) yes
C(17) C(18) C(19) 121.1(3) yes
C(18) C(19) C(20) 119.8(2) yes
C(19) C(20) C(21) 119.3(2) yes
C(20) C(21) C(23) 120.9(3) yes
C(17) C(23) C(21) 120.4(2) yes
N(1) C(1) H(1) 108.9 no
N(1) C(1) H(2) 110.0 no
N(1) C(1) H(3) 109.4 no
H(1) C(1) H(2) 109.5 no
H(1) C(1) H(3) 109.5 no
H(2) C(1) H(3) 109.5 no
C(5) C(6) H(4) 118.7 no
C(7) C(6) H(4) 119.3 no
C(6) C(7) H(5) 120.5 no
C(8) C(7) H(5) 120.3 no
C(7) C(8) H(6) 119.4 no
C(9) C(8) H(6) 119.6 no
C(8) C(9) H(7) 120.2 no
C(10) C(9) H(7) 119.6 no
C(11) C(12) H(8) 119.3 no
C(13) C(12) H(8) 120.2 no
C(12) C(13) H(9) 119.5 no
C(14) C(13) H(9) 120.2 no
C(13) C(14) H(10) 120.3 no
C(15) C(14) H(10) 120.1 no
C(14) C(15) H(11) 120.1 no
C(16) C(15) H(11) 119.7 no
C(11) C(16) H(12) 119.6 no
C(15) C(16) H(12) 119.4 no
C(17) C(18) H(13) 119.1 no
C(19) C(18) H(13) 119.8 no
C(18) C(19) H(14) 120.2 no
C(20) C(19) H(14) 120.0 no
C(19) C(20) H(15) 120.5 no
C(21) C(20) H(15) 120.1 no
C(20) C(21) H(16) 119.4 no
C(23) C(21) H(16) 119.7 no
C(17) C(23) H(17) 119.6 no
C(21) C(23) H(17) 120.0 no

loop_
_geom_bond_atom_site_label_1
_geom_bond_atom_site_label_2
_geom_bond_distance
_geom_bond_publ_flag
O(1) C(2) 1.236(3) yes
N(1) C(1) 1.470(3) yes
N(1) C(2) 1.390(4) yes
N(1) C(10) 1.393(3) yes
C(2) C(3) 1.467(3) yes
C(3) C(4) 1.363(3) yes
C(3) C(11) 1.490(4) yes
C(4) C(5) 1.445(4) yes
C(4) C(17) 1.499(3) yes
C(5) C(6) 1.394(3) yes
C(5) C(10) 1.416(3) yes
C(6) C(7) 1.373(5) yes
C(7) C(8) 1.385(3) yes
C(8) C(9) 1.385(3) yes
C(9) C(10) 1.406(4) yes
C(11) C(12) 1.393(3) yes
C(11) C(16) 1.389(5) yes
C(12) C(13) 1.386(4) yes
C(13) C(14) 1.386(5) yes
C(14) C(15) 1.377(3) yes
C(15) C(16) 1.385(5) yes
C(17) C(18) 1.378(3) yes
C(17) C(23) 1.385(4) yes
C(18) C(19) 1.388(3) yes
C(19) C(20) 1.381(4) yes
C(20) C(21) 1.369(3) yes
C(21) C(23) 1.380(3) yes
C(1) H(1) 0.950 no
C(1) H(2) 0.950 no
C(1) H(3) 0.950 no
C(6) H(4) 0.950 no
C(7) H(5) 0.950 no
C(8) H(6) 0.950 no
C(9) H(7) 0.950 no
C(12) H(8) 0.950 no
C(13) H(9) 0.950 no
C(14) H(10) 0.950 no
C(15) H(11) 0.950 no
C(16) H(12) 0.950 no
C(18) H(13) 0.950 no
C(19) H(14) 0.950 no
C(20) H(15) 0.950 no
C(21) H(16) 0.950 no
C(23) H(17) 0.950 no

loop_
_geom_contact_atom_site_label_1
_geom_contact_atom_site_label_2
_geom_contact_distance
_geom_contact_site_symmetry_2
O(1) C(7) 3.197(4) 1_455
O(1) C(8) 3.450(3) 1_455
C(7) O(1) 3.197(4) 1_655
C(8) O(1) 3.450(3) 1_655
C(9) C(18) 3.561(4) 2_665
C(15) C(16) 3.514(3) 2_555
C(16) C(15) 3.514(3) 2_555
C(18) C(9) 3.561(4) 2_665
C(19) C(19) 3.478(5) 2_664
O(1) H(3) 2.886 2_556
O(1) H(5) 2.442 1_455
O(1) H(6) 2.954 1_455
O(1) H(8) 2.980 2_565
O(1) H(9) 2.983 2_565
O(1) H(11) 3.025 2_555
O(1) H(15) 3.159 1_456
N(1) H(9) 3.051 2_565
N(1) H(16) 2.839 2_655
N(1) H(17) 3.495 2_655
C(1) H(3) 3.229 2_556
C(1) H(9) 3.110 2_565
C(1) H(10) 3.142 1_556
C(1) H(11) 3.205 1_556
C(1) H(15) 3.586 1_456
C(1) H(16) 3.082 2_655
C(2) H(5) 3.419 1_455
C(2) H(8) 3.466 2_565
C(2) H(9) 2.974 2_565
C(2) H(16) 3.442 2_655
C(3) H(17) 3.388 2_655
C(4) H(17) 3.034 2_655
C(5) H(13) 3.338 2_665
C(5) H(17) 2.886 2_655
C(6) H(12) 3.029 2_655
C(6) H(13) 3.310 2_665
C(6) H(17) 3.439 2_655
C(7) H(8) 3.363 2_665
C(7) H(11) 3.245 2_655
C(7) H(12) 3.091 2_655
C(7) H(13) 3.076 2_665
C(8) H(7) 3.192 2_656
C(8) H(11) 3.585 2_655
C(8) H(13) 2.830 2_665
C(8) H(15) 3.417 1_556
C(8) H(16) 3.389 1_556
C(9) H(6) 3.409 2_656
C(9) H(7) 3.351 2_656
C(9) H(13) 2.811 2_665
C(9) H(14) 3.223 2_665
C(9) H(16) 3.235 2_655
C(10) H(13) 3.077 2_665
C(10) H(16) 2.973 2_655
C(10) H(17) 3.116 2_655
C(11) H(5) 3.063 1_455
C(12) H(5) 3.070 1_455
C(12) H(8) 3.007 2_565
C(12) H(15) 3.081 2_664
C(13) H(2) 3.473 2_565
C(13) H(4) 3.060 1_455
C(13) H(5) 3.262 1_455
C(13) H(14) 3.413 2_664
C(13) H(15) 2.862 2_664
C(14) H(1) 3.017 1_554
C(14) H(2) 3.472 1_554
C(14) H(4) 2.804 1_455
C(14) H(5) 3.460 1_455
C(14) H(14) 3.408 2_664
C(15) H(1) 3.041 1_554
C(15) H(4) 3.400 1_455
C(15) H(5) 3.477 1_455
C(15) H(5) 3.584 2_655
C(15) H(12) 3.102 2_555
C(16) H(5) 3.271 1_455
C(16) H(11) 3.175 2_555
C(16) H(12) 3.509 2_555
C(19) H(10) 3.372 1_655
C(19) H(14) 3.403 2_664
C(20) H(2) 3.067 1_654
C(20) H(6) 3.097 1_554
C(20) H(9) 3.404 2_664
C(20) H(10) 3.179 1_655
C(20) H(14) 3.459 2_664
C(21) H(2) 3.237 1_654
C(21) H(3) 3.415 2_655
C(21) H(6) 2.980 1_554
C(21) H(10) 3.326 1_655
C(23) H(17) 3.457 2_655
H(1) C(14) 3.017 1_556
H(1) C(15) 3.041 1_556
H(1) H(6) 3.551 2_656
H(1) H(9) 3.270 2_565
H(1) H(10) 2.726 1_556
H(1) H(11) 2.757 1_556
H(1) H(14) 2.932 2_665
H(1) H(16) 3.558 2_655
H(2) C(13) 3.473 2_565
H(2) C(14) 3.472 1_556
H(2) C(20) 3.067 1_456
H(2) C(21) 3.237 1_456
H(2) H(3) 3.007 2_556
H(2) H(9) 2.594 2_565
H(2) H(10) 2.780 1_556
H(2) H(11) 3.400 1_556
H(2) H(15) 2.639 1_456
H(2) H(16) 2.980 1_456
H(3) O(1) 2.886 2_556
H(3) C(1) 3.229 2_556
H(3) C(21) 3.415 2_655
H(3) H(2) 3.007 2_556
H(3) H(3) 2.697 2_556
H(3) H(6) 2.943 2_656
H(3) H(10) 3.486 1_556
H(3) H(11) 2.967 1_556
H(3) H(16) 2.496 2_655
H(4) C(13) 3.060 1_655
H(4) C(14) 2.804 1_655
H(4) C(15) 3.400 1_655
H(4) H(9) 3.217 1_655
H(4) H(10) 2.801 1_655
H(4) H(12) 3.018 2_655
H(5) O(1) 2.442 1_655
H(5) C(2) 3.419 1_655
H(5) C(11) 3.063 1_655
H(5) C(12) 3.070 1_655
H(5) C(13) 3.262 1_655
H(5) C(14) 3.460 1_655
H(5) C(15) 3.477 1_655
H(5) C(15) 3.584 2_655
H(5) C(16) 3.271 1_655
H(5) H(8) 3.497 1_655
H(5) H(8) 2.916 2_665
H(5) H(11) 2.867 2_655
H(5) H(12) 3.109 2_655
H(6) O(1) 2.954 1_655
H(6) C(9) 3.409 2_656
H(6) C(20) 3.097 1_556
H(6) C(21) 2.980 1_556
H(6) H(1) 3.551 2_656
H(6) H(3) 2.943 2_656
H(6) H(7) 2.857 2_656
H(6) H(11) 3.488 2_655
H(6) H(13) 3.243 2_665
H(6) H(15) 2.742 1_556
H(6) H(16) 2.480 1_556
H(7) C(8) 3.192 2_656
H(7) C(9) 3.351 2_656
H(7) H(6) 2.857 2_656
H(7) H(7) 3.161 2_656
H(7) H(13) 3.208 2_665
H(7) H(14) 2.889 2_665
H(7) H(16) 3.252 2_655
H(8) O(1) 2.980 2_565
H(8) C(2) 3.466 2_565
H(8) C(7) 3.363 2_665
H(8) C(12) 3.007 2_565
H(8) H(5) 3.497 1_455
H(8) H(5) 2.916 2_665
H(8) H(8) 2.533 2_565
H(8) H(15) 2.999 2_664
H(9) O(1) 2.983 2_565
H(9) N(1) 3.051 2_565
H(9) C(1) 3.110 2_565
H(9) C(2) 2.974 2_565
H(9) C(20) 3.404 2_664
H(9) H(1) 3.270 2_565
H(9) H(2) 2.594 2_565
H(9) H(4) 3.217 1_455
H(9) H(15) 2.637 2_664
H(10) C(1) 3.142 1_554
H(10) C(19) 3.372 1_455
H(10) C(20) 3.179 1_455
H(10) C(21) 3.326 1_455
H(10) H(1) 2.726 1_554
H(10) H(2) 2.780 1_554
H(10) H(3) 3.486 1_554
H(10) H(4) 2.801 1_455
H(10) H(15) 3.457 1_455
H(11) O(1) 3.025 2_555
H(11) C(1) 3.205 1_554
H(11) C(7) 3.245 2_655
H(11) C(8) 3.585 2_655
H(11) C(16) 3.175 2_555
H(11) H(1) 2.757 1_554
H(11) H(2) 3.400 1_554
H(11) H(3) 2.967 1_554
H(11) H(5) 2.867 2_655
H(11) H(6) 3.488 2_655
H(11) H(12) 2.877 2_555
H(12) C(6) 3.029 2_655
H(12) C(7) 3.091 2_655
H(12) C(15) 3.102 2_555
H(12) C(16) 3.509 2_555
H(12) H(4) 3.018 2_655
H(12) H(5) 3.109 2_655
H(12) H(11) 2.877 2_555
H(12) H(12) 3.562 2_555
H(12) H(17) 3.580 2_655
H(13) C(5) 3.338 2_665
H(13) C(6) 3.310 2_665
H(13) C(7) 3.076 2_665
H(13) C(8) 2.830 2_665
H(13) C(9) 2.811 2_665
H(13) C(10) 3.077 2_665
H(13) H(6) 3.243 2_665
H(13) H(7) 3.208 2_665
H(14) C(9) 3.223 2_665
H(14) C(13) 3.413 2_664
H(14) C(14) 3.408 2_664
H(14) C(19) 3.403 2_664
H(14) C(20) 3.459 2_664
H(14) H(1) 2.932 2_665
H(14) H(7) 2.889 2_665
H(14) H(14) 3.588 2_664
H(15) O(1) 3.159 1_654
H(15) C(1) 3.586 1_654
H(15) C(8) 3.417 1_554
H(15) C(12) 3.081 2_664
H(15) C(13) 2.862 2_664
H(15) H(2) 2.639 1_654
H(15) H(6) 2.742 1_554
H(15) H(8) 2.999 2_664
H(15) H(9) 2.637 2_664
H(15) H(10) 3.457 1_655
H(16) N(1) 2.839 2_655
H(16) C(1) 3.082 2_655
H(16) C(2) 3.442 2_655
H(16) C(8) 3.389 1_554
H(16) C(9) 3.235 2_655
H(16) C(10) 2.973 2_655
H(16) H(1) 3.558 2_655
H(16) H(2) 2.980 1_654
H(16) H(3) 2.496 2_655
H(16) H(6) 2.480 1_554
H(16) H(7) 3.252 2_655
H(17) N(1) 3.495 2_655
H(17) C(3) 3.388 2_655
H(17) C(4) 3.034 2_655
H(17) C(5) 2.886 2_655
H(17) C(6) 3.439 2_655
H(17) C(10) 3.116 2_655
H(17) C(23) 3.457 2_655
H(17) H(12) 3.580 2_655
H(17) H(17) 2.709 2_655

loop_
_geom_torsion_atom_site_label_1
_geom_torsion_atom_site_label_2
_geom_torsion_atom_site_label_3
_geom_torsion_atom_site_label_4
_geom_torsion
C(1) N(1) C(2) O(1) -3.0(3)
C(1) N(1) C(2) C(3) 176.5(2)
C(1) N(1) C(10) C(5) -175.1(2)
C(1) N(1) C(10) C(9) 5.1(3)
C(2) N(1) C(10) C(5) 4.6(3)
C(2) N(1) C(10) C(9) -175.2(2)
C(10) N(1) C(2) O(1) 177.4(2)
C(10) N(1) C(2) C(3) -3.2(3)
O(1) C(2) C(3) C(4) -179.9(2)
O(1) C(2) C(3) C(11) -0.8(4)
N(1) C(2) C(3) C(4) 0.7(3)
N(1) C(2) C(3) C(11) 179.8(2)
C(2) C(3) C(4) C(5) 0.3(4)
C(2) C(3) C(4) C(17) 177.7(2)
C(2) C(3) C(11) C(12) 87.6(2)
C(2) C(3) C(11) C(16) -92.1(2)
C(4) C(3) C(11) C(12) -93.3(3)
C(4) C(3) C(11) C(16) 86.9(3)
C(11) C(3) C(4) C(5) -178.7(2)
C(11) C(3) C(4) C(17) -1.3(4)
C(3) C(4) C(5) C(6) 179.2(2)
C(3) C(4) C(5) C(10) 1.0(3)
C(3) C(4) C(17) C(18) 93.8(3)
C(3) C(4) C(17) C(23) -88.1(3)
C(5) C(4) C(17) C(18) -88.7(3)
C(5) C(4) C(17) C(23) 89.3(3)
C(17) C(4) C(5) C(6) 1.7(3)
C(17) C(4) C(5) C(10) -176.5(2)
C(4) C(5) C(6) C(7) -177.1(2)
C(4) C(5) C(10) N(1) -3.3(3)
C(4) C(5) C(10) C(9) 176.5(2)
C(6) C(5) C(10) N(1) 178.4(2)
C(6) C(5) C(10) C(9) -1.8(3)
C(10) C(5) C(6) C(7) 1.1(4)
C(5) C(6) C(7) C(8) 1.0(4)
C(6) C(7) C(8) C(9) -2.4(4)
C(7) C(8) C(9) C(10) 1.8(4)
C(8) C(9) C(10) N(1) -179.9(2)
C(8) C(9) C(10) C(5) 0.4(4)
C(3) C(11) C(12) C(13) -177.88(19)
C(3) C(11) C(16) C(15) 179.2(2)
C(12) C(11) C(16) C(15) -0.6(3)
C(16) C(11) C(12) C(13) 1.9(3)
C(11) C(12) C(13) C(14) -1.3(3)
C(12) C(13) C(14) C(15) -0.6(3)
C(13) C(14) C(15) C(16) 1.9(3)
C(14) C(15) C(16) C(11) -1.3(3)
C(4) C(17) C(18) C(19) 178.9(3)
C(4) C(17) C(23) C(21) -179.0(3)
C(18) C(17) C(23) C(21) -0.9(5)
C(23) C(17) C(18) C(19) 0.8(5)
C(17) C(18) C(19) C(20) -0.5(5)
C(18) C(19) C(20) C(21) 0.2(4)
C(19) C(20) C(21) C(23) -0.2(4)
C(20) C(21) C(23) C(17) 0.6(5)

loop_
_cod_related_entry_id
_cod_related_entry_database
_cod_related_entry_code
1 ChemSpider 30660118
